data_7203803
loop_
_publ_author_name
'Trivedi, Darshak R.'
'Ballabh, Amar'
'Dastidar, Parthasarathi'

_publ_section_title
;
 Facile preparation and structure--property correlation of low
 molecular mass organic gelators derived from simple organic salts
;
_journal_issue 26
_journal_name_full 'Journal of Materials Chemistry'
_journal_page_first 2606
_journal_paper_doi 10.1039/b504969e
_journal_volume 15
_journal_year 2005
_chemical_formula_sum 'C21 H30 N2 O4'
_chemical_formula_weight 374.47
_chemical_name_systematic
;
?
;
_space_group_IT_number 19
_symmetry_cell_setting orthorhombic
_symmetry_space_group_name_Hall 'P 2ac 2ab'
_symmetry_space_group_name_H-M 'P 21 21 21'
_atom_sites_solution_hydrogens geom
_atom_sites_solution_primary direct
_atom_sites_solution_secondary difmap
_audit_creation_method SHELXL-97
_cell_angle_alpha 90.00
_cell_angle_beta 90.00
_cell_angle_gamma 90.00
_cell_formula_units_Z 4
_cell_length_a 5.7589(8)
_cell_length_b 18.080(3)
_cell_length_c 20.055(3)
_cell_measurement_temperature 293(2)
_cell_volume 2088.1(5)
_computing_cell_refinement 'BRUKER AXS SMART 3'
_computing_data_collection 'BRUKER AXS SMART 3'
_computing_data_reduction 'BRUKER AXS SMART 3'
_computing_molecular_graphics 'PLATON, MERCURY 1.2'
_computing_structure_refinement 'SHELXL-97 (Sheldrick, 1997)'
_computing_structure_solution 'SHELXS-97 (Sheldrick, 1990)'
_diffrn_ambient_temperature 293(2)
_diffrn_detector_area_resol_mean 0.3
_diffrn_measured_fraction_theta_full 0.999
_diffrn_measured_fraction_theta_max 0.999
_diffrn_measurement_device_type 'BRUKER SMART CCD AREA DETECTOR'
_diffrn_measurement_method PHI-OMEGA
_diffrn_radiation_monochromator graphite
_diffrn_radiation_source 'fine-focus sealed tube'
_diffrn_radiation_type MoK\a
_diffrn_radiation_wavelength 0.71073
_diffrn_reflns_av_R_equivalents 0.0998
_diffrn_reflns_av_sigmaI/netI 0.0949
_diffrn_reflns_limit_h_max 6
_diffrn_reflns_limit_h_min -5
_diffrn_reflns_limit_k_max 18
_diffrn_reflns_limit_k_min -19
_diffrn_reflns_limit_l_max 14
_diffrn_reflns_limit_l_min -21
_diffrn_reflns_number 8378
_diffrn_reflns_theta_full 22.49
_diffrn_reflns_theta_max 22.49
_diffrn_reflns_theta_min 1.52
_diffrn_standards_decay_% '<10 %'
_exptl_absorpt_coefficient_mu 0.082
_exptl_absorpt_correction_type SADABS
_exptl_crystal_colour 'LIGHT YELLOW'
_exptl_crystal_density_diffrn 1.191
_exptl_crystal_density_method 'not measured'
_exptl_crystal_description FIBER
_exptl_crystal_F_000 808
_exptl_crystal_size_max 0.24mm
_exptl_crystal_size_mid 0.17mm
_exptl_crystal_size_min 0.05mm
_refine_diff_density_max 0.119
_refine_diff_density_min -0.107
_refine_diff_density_rms 0.028
_refine_ls_abs_structure_details 'Flack H D (1983), Acta Cryst. A39, 876-881'
_refine_ls_abs_structure_Flack 0(3)
_refine_ls_extinction_method none
_refine_ls_goodness_of_fit_ref 0.945
_refine_ls_hydrogen_treatment mixed
_refine_ls_matrix_type full
_refine_ls_number_parameters 252
_refine_ls_number_reflns 1618
_refine_ls_number_restraints 0
_refine_ls_restrained_S_all 0.945
_refine_ls_R_factor_all 0.1238
_refine_ls_R_factor_gt 0.0613
_refine_ls_shift/su_max 0.000
_refine_ls_shift/su_mean 0.000
_refine_ls_structure_factor_coef Fsqd
_refine_ls_weighting_details 'calc w=1/[\s^2^(Fo^2^)+(0.0463P)^2^+0.0000P] where P=(Fo^2^+2Fc^2^)/3'
_refine_ls_weighting_scheme calc
_refine_ls_wR_factor_gt 0.0958
_refine_ls_wR_factor_ref 0.1102
_reflns_number_gt 970
_reflns_number_total 1618
_reflns_threshold_expression >2sigma(I)
_cod_data_source_file b504969e.txt
_cod_data_source_block dt0960
_cod_depositor_comments
;
The following automatic conversions were performed:
'_symmetry_cell_setting' value 'ORTHORHOMBIC' changed to 'orthorhombic'
according to '/home/saulius/struct/CIF-dictionaries/cif_core.dic'
dictionary named 'cif_core.dic' version 2.4.1 from 2010-06-29.

Automatic conversion script
Id: cif_fix_enum 1527 2010-12-29 10:47:43Z saulius 
;
_cod_original_sg_symbol_H-M 'P 2(1)2(1)2(1)'
_cod_database_code 7203803

loop_
_symmetry_equiv_pos_as_xyz
'x, y, z'
'-x+1/2, -y, z+1/2'
'-x, y+1/2, -z+1/2'
'x+1/2, -y+1/2, -z'

loop_
_atom_site_label
_atom_site_type_symbol
_atom_site_fract_x
_atom_site_fract_y
_atom_site_fract_z
_atom_site_U_iso_or_equiv
_atom_site_adp_type
_atom_site_occupancy
_atom_site_symmetry_multiplicity
_atom_site_calc_flag
_atom_site_refinement_flags
_atom_site_disorder_assembly
_atom_site_disorder_group
N1 N 0.2241(16) 0.0333(4) -0.0207(5) 0.113(3) Uani 1 1 d . . .
O1 O 1.0738(8) 0.3468(2) 0.17778(17) 0.0606(12) Uani 1 1 d . . .
O2 O 0.7846(7) 0.3828(2) 0.2428(2) 0.0659(12) Uani 1 1 d . . .
O3 O 0.0473(12) 0.0135(4) 0.0017(5) 0.187(4) Uani 1 1 d . . .
O4 O 0.3132(13) 0.0060(3) -0.0717(3) 0.143(3) Uani 1 1 d . . .
C1 C 0.8668(12) 0.3468(3) 0.1950(3) 0.0479(16) Uani 1 1 d . . .
C2 C 0.6946(12) 0.2990(3) 0.1588(3) 0.0632(19) Uani 1 1 d . . .
H2 H 0.5391 0.3008 0.1712 0.076 Uiso 1 1 calc R . .
C3 C 0.7555(10) 0.2558(3) 0.1115(3) 0.0521(17) Uani 1 1 d . . .
H3 H 0.9092 0.2592 0.0976 0.063 Uiso 1 1 calc R . .
C4 C 0.6071(12) 0.2003(3) 0.0758(3) 0.0508(17) Uani 1 1 d . . .
C5 C 0.3960(13) 0.1775(4) 0.1007(3) 0.0661(18) Uani 1 1 d . . .
H5 H 0.3384 0.1995 0.1392 0.079 Uiso 1 1 calc R . .
C6 C 0.2668(13) 0.1224(4) 0.0694(4) 0.076(2) Uani 1 1 d . . .
H6 H 0.1243 0.1072 0.0863 0.091 Uiso 1 1 calc R . .
C7 C 0.3591(14) 0.0909(4) 0.0116(4) 0.067(2) Uani 1 1 d . . .
C8 C 0.5618(15) 0.1140(4) -0.0136(3) 0.069(2) Uani 1 1 d . . .
H8 H 0.6176 0.0935 -0.0530 0.083 Uiso 1 1 calc R . .
C9 C 0.6864(12) 0.1673(4) 0.0183(3) 0.067(2) Uani 1 1 d . . .
H9 H 0.8288 0.1819 0.0007 0.081 Uiso 1 1 calc R . .
N2 N 1.3393(9) 0.4241(3) 0.2684(2) 0.0437(13) Uani 1 1 d . . .
C1A C 1.2859(10) 0.3954(3) 0.3368(2) 0.0514(16) Uani 1 1 d . . .
H1A H 1.1299 0.4121 0.3493 0.062 Uiso 1 1 calc R . .
C2A C 1.2852(12) 0.3125(3) 0.3344(3) 0.075(2) Uani 1 1 d . . .
H2A1 H 1.4345 0.2951 0.3183 0.090 Uiso 1 1 calc R . .
H2A2 H 1.1669 0.2959 0.3034 0.090 Uiso 1 1 calc R . .
C3A C 1.2379(13) 0.2798(4) 0.4031(3) 0.092(2) Uani 1 1 d . . .
H3A1 H 1.0817 0.2927 0.4170 0.111 Uiso 1 1 calc R . .
H3A2 H 1.2482 0.2263 0.4008 0.111 Uiso 1 1 calc R . .
C4A C 1.4086(14) 0.3082(4) 0.4534(3) 0.108(3) Uani 1 1 d . . .
H4A1 H 1.3689 0.2891 0.4972 0.129 Uiso 1 1 calc R . .
H4A2 H 1.5629 0.2906 0.4422 0.129 Uiso 1 1 calc R . .
C5A C 1.4086(19) 0.3904(5) 0.4553(3) 0.138(4) Uani 1 1 d . . .
H5A1 H 1.5267 0.4070 0.4864 0.165 Uiso 1 1 calc R . .
H5A2 H 1.2594 0.4075 0.4716 0.165 Uiso 1 1 calc R . .
C6A C 1.4549(14) 0.4247(4) 0.3871(3) 0.101(3) Uani 1 1 d . . .
H6A1 H 1.4403 0.4781 0.3899 0.121 Uiso 1 1 calc R . .
H6A2 H 1.6121 0.4132 0.3730 0.121 Uiso 1 1 calc R . .
C1B C 1.3290(9) 0.5055(3) 0.2560(3) 0.0510(17) Uani 1 1 d . . .
H1B H 1.4418 0.5297 0.2854 0.061 Uiso 1 1 calc R . .
C2B C 1.4012(12) 0.5189(3) 0.1851(3) 0.080(2) Uani 1 1 d . . .
H2B1 H 1.2972 0.4926 0.1554 0.096 Uiso 1 1 calc R . .
H2B2 H 1.5568 0.4998 0.1783 0.096 Uiso 1 1 calc R . .
C3B C 1.3966(15) 0.6016(4) 0.1682(4) 0.112(3) Uani 1 1 d . . .
H3B1 H 1.5138 0.6271 0.1942 0.135 Uiso 1 1 calc R . .
H3B2 H 1.4331 0.6084 0.1214 0.135 Uiso 1 1 calc R . .
C4B C 1.1623(14) 0.6341(4) 0.1828(4) 0.099(3) Uani 1 1 d . . .
H4B1 H 1.1665 0.6870 0.1747 0.118 Uiso 1 1 calc R . .
H4B2 H 1.0482 0.6126 0.1530 0.118 Uiso 1 1 calc R . .
C5B C 1.0914(14) 0.6202(4) 0.2534(4) 0.095(2) Uani 1 1 d . . .
H5B1 H 0.9364 0.6396 0.2606 0.114 Uiso 1 1 calc R . .
H5B2 H 1.1964 0.6461 0.2831 0.114 Uiso 1 1 calc R . .
C6B C 1.0945(12) 0.5372(3) 0.2701(3) 0.077(2) Uani 1 1 d . . .
H6B1 H 1.0566 0.5302 0.3168 0.092 Uiso 1 1 calc R . .
H6B2 H 0.9785 0.5117 0.2437 0.092 Uiso 1 1 calc R . .
H1N2 H 1.498(12) 0.400(3) 0.254(3) 0.09(2) Uiso 1 1 d . . .
H2N2 H 1.208(9) 0.395(3) 0.236(2) 0.069(17) Uiso 1 1 d . . .

loop_
_atom_site_aniso_label
_atom_site_aniso_U_11
_atom_site_aniso_U_22
_atom_site_aniso_U_33
_atom_site_aniso_U_23
_atom_site_aniso_U_13
_atom_site_aniso_U_12
N1 0.102(7) 0.070(6) 0.166(8) -0.035(5) -0.061(7) 0.003(6)
O1 0.035(3) 0.079(3) 0.068(3) -0.012(2) 0.001(2) -0.008(3)
O2 0.043(3) 0.071(3) 0.084(3) -0.024(2) 0.001(2) 0.006(3)
O3 0.080(5) 0.143(7) 0.338(10) -0.091(6) -0.038(6) -0.042(5)
O4 0.183(7) 0.105(5) 0.140(5) -0.042(4) -0.068(5) -0.004(5)
C1 0.032(4) 0.042(4) 0.069(4) -0.002(3) -0.016(4) -0.007(4)
C2 0.059(5) 0.063(5) 0.068(5) 0.006(4) 0.007(4) 0.011(4)
C3 0.038(4) 0.059(5) 0.059(4) 0.015(3) 0.001(3) 0.011(4)
C4 0.051(5) 0.039(4) 0.062(4) 0.013(3) -0.012(4) -0.005(4)
C5 0.059(5) 0.073(5) 0.066(4) -0.001(4) -0.004(4) 0.001(5)
C6 0.055(5) 0.065(6) 0.109(6) 0.002(4) -0.020(5) -0.006(5)
C7 0.068(6) 0.047(5) 0.084(5) -0.003(4) -0.041(5) -0.001(5)
C8 0.084(6) 0.066(6) 0.058(5) -0.005(4) -0.024(5) -0.001(5)
C9 0.078(5) 0.069(5) 0.054(4) 0.003(3) -0.010(4) 0.002(5)
N2 0.041(4) 0.035(4) 0.054(3) -0.007(2) -0.001(3) -0.005(3)
C1A 0.045(4) 0.059(5) 0.051(4) 0.000(3) 0.004(3) -0.010(4)
C2A 0.084(6) 0.066(5) 0.074(5) 0.009(4) -0.005(4) -0.019(5)
C3A 0.102(7) 0.091(6) 0.084(5) 0.032(4) -0.013(5) -0.016(5)
C4A 0.106(7) 0.134(8) 0.083(6) 0.040(5) -0.027(5) -0.041(7)
C5A 0.223(11) 0.124(8) 0.067(5) 0.011(5) -0.035(6) -0.057(9)
C6A 0.152(7) 0.089(6) 0.062(5) 0.012(4) -0.040(5) -0.058(6)
C1B 0.040(4) 0.048(5) 0.065(4) -0.006(3) 0.002(3) -0.002(4)
C2B 0.086(5) 0.068(5) 0.086(5) 0.024(4) 0.031(4) 0.022(5)
C3B 0.111(7) 0.096(7) 0.130(6) 0.040(6) 0.019(6) 0.008(6)
C4B 0.117(7) 0.065(6) 0.114(6) 0.016(4) -0.025(6) 0.009(6)
C5B 0.104(6) 0.055(6) 0.126(7) -0.015(4) 0.000(5) 0.025(5)
C6B 0.082(6) 0.053(5) 0.095(5) -0.008(4) 0.021(4) 0.008(4)

loop_
_atom_type_symbol
_atom_type_description
_atom_type_scat_dispersion_real
_atom_type_scat_dispersion_imag
_atom_type_scat_source
C C 0.0033 0.0016 'International Tables Vol C Tables 4.2.6.8 and 6.1.1.4'
H H 0.0000 0.0000 'International Tables Vol C Tables 4.2.6.8 and 6.1.1.4'
N N 0.0061 0.0033 'International Tables Vol C Tables 4.2.6.8 and 6.1.1.4'
O O 0.0106 0.0060 'International Tables Vol C Tables 4.2.6.8 and 6.1.1.4'

loop_
_geom_angle_atom_site_label_1
_geom_angle_atom_site_label_2
_geom_angle_atom_site_label_3
_geom_angle
_geom_angle_site_symmetry_1
_geom_angle_site_symmetry_3
_geom_angle_publ_flag
O3 N1 O4 123.6(9) . . ?
O3 N1 C7 120.9(10) . . ?
O4 N1 C7 115.5(9) . . ?
O1 O1 C1 0(10) 1 . ?
O1 C1 O1 0.0(5) 1 . ?
O1 C1 O2 125.2(6) 1 . ?
O1 C1 O2 125.2(6) . . ?
O1 C1 C2 120.0(6) 1 . ?
O1 C1 C2 120.0(6) . . ?
O2 C1 C2 114.8(6) . . ?
C3 C2 C1 122.0(6) . . ?
C3 C2 H2 119.0 . . ?
C1 C2 H2 119.0 . . ?
C2 C3 C4 127.4(6) . . ?
C2 C3 H3 116.3 . . ?
C4 C3 H3 116.3 . . ?
C9 C4 C5 117.8(7) . . ?
C9 C4 C3 120.1(6) . . ?
C5 C4 C3 122.0(6) . . ?
C4 C5 C6 121.5(6) . . ?
C4 C5 H5 119.2 . . ?
C6 C5 H5 119.2 . . ?
C5 C6 C7 117.5(7) . . ?
C5 C6 H6 121.2 . . ?
C7 C6 H6 121.2 . . ?
C8 C7 C6 121.2(7) . . ?
C8 C7 N1 121.4(9) . . ?
C6 C7 N1 117.4(8) . . ?
C7 C8 C9 120.2(7) . . ?
C7 C8 H8 119.9 . . ?
C9 C8 H8 119.9 . . ?
C8 C9 C4 121.7(7) . . ?
C8 C9 H9 119.2 . . ?
C4 C9 H9 119.2 . . ?
C1B N2 C1A 119.0(4) . . ?
C1B N2 H1N2 113(3) . . ?
C1A N2 H1N2 107(3) . . ?
C1B N2 H2N2 110(3) . . ?
C1A N2 H2N2 103(2) . . ?
H1N2 N2 H2N2 103(4) . . ?
C6A C1A C2A 112.2(5) . . ?
C6A C1A N2 111.1(5) . . ?
C2A C1A N2 108.5(4) . . ?
C6A C1A H1A 108.3 . . ?
C2A C1A H1A 108.3 . . ?
N2 C1A H1A 108.3 . . ?
C1A C2A C3A 111.0(5) . . ?
C1A C2A H2A1 109.4 . . ?
C3A C2A H2A1 109.4 . . ?
C1A C2A H2A2 109.4 . . ?
C3A C2A H2A2 109.4 . . ?
H2A1 C2A H2A2 108.0 . . ?
C4A C3A C2A 111.0(6) . . ?
C4A C3A H3A1 109.4 . . ?
C2A C3A H3A1 109.4 . . ?
C4A C3A H3A2 109.4 . . ?
C2A C3A H3A2 109.4 . . ?
H3A1 C3A H3A2 108.0 . . ?
C5A C4A C3A 111.1(7) . . ?
C5A C4A H4A1 109.4 . . ?
C3A C4A H4A1 109.4 . . ?
C5A C4A H4A2 109.4 . . ?
C3A C4A H4A2 109.4 . . ?
H4A1 C4A H4A2 108.0 . . ?
C4A C5A C6A 112.5(6) . . ?
C4A C5A H5A1 109.1 . . ?
C6A C5A H5A1 109.1 . . ?
C4A C5A H5A2 109.1 . . ?
C6A C5A H5A2 109.1 . . ?
H5A1 C5A H5A2 107.8 . . ?
C1A C6A C5A 110.2(6) . . ?
C1A C6A H6A1 109.6 . . ?
C5A C6A H6A1 109.6 . . ?
C1A C6A H6A2 109.6 . . ?
C5A C6A H6A2 109.6 . . ?
H6A1 C6A H6A2 108.1 . . ?
N2 C1B C6B 112.5(5) . . ?
N2 C1B C2B 107.8(5) . . ?
C6B C1B C2B 111.6(5) . . ?
N2 C1B H1B 108.3 . . ?
C6B C1B H1B 108.3 . . ?
C2B C1B H1B 108.3 . . ?
C1B C2B C3B 111.2(5) . . ?
C1B C2B H2B1 109.4 . . ?
C3B C2B H2B1 109.4 . . ?
C1B C2B H2B2 109.4 . . ?
C3B C2B H2B2 109.4 . . ?
H2B1 C2B H2B2 108.0 . . ?
C4B C3B C2B 110.8(7) . . ?
C4B C3B H3B1 109.5 . . ?
C2B C3B H3B1 109.5 . . ?
C4B C3B H3B2 109.5 . . ?
C2B C3B H3B2 109.5 . . ?
H3B1 C3B H3B2 108.1 . . ?
C5B C4B C3B 111.4(7) . . ?
C5B C4B H4B1 109.4 . . ?
C3B C4B H4B1 109.4 . . ?
C5B C4B H4B2 109.4 . . ?
C3B C4B H4B2 109.4 . . ?
H4B1 C4B H4B2 108.0 . . ?
C4B C5B C6B 111.6(5) . . ?
C4B C5B H5B1 109.3 . . ?
C6B C5B H5B1 109.3 . . ?
C4B C5B H5B2 109.3 . . ?
C6B C5B H5B2 109.3 . . ?
H5B1 C5B H5B2 108.0 . . ?
C1B C6B C5B 110.1(6) . . ?
C1B C6B H6B1 109.6 . . ?
C5B C6B H6B1 109.6 . . ?
C1B C6B H6B2 109.6 . . ?
C5B C6B H6B2 109.6 . . ?
H6B1 C6B H6B2 108.2 . . ?

loop_
_geom_bond_atom_site_label_1
_geom_bond_atom_site_label_2
_geom_bond_distance
_geom_bond_site_symmetry_2
_geom_bond_publ_flag
N1 O3 1.169(9) . ?
N1 O4 1.245(8) . ?
N1 C7 1.453(9) . ?
O1 O1 0.000(10) 1 ?
O1 C1 1.241(6) . ?
O2 C1 1.251(7) . ?
C1 O1 1.241(6) 1 ?
C1 C2 1.503(8) . ?
C2 C3 1.277(6) . ?
C2 H2 0.9300 . ?
C3 C4 1.500(7) . ?
C3 H3 0.9300 . ?
C4 C9 1.377(7) . ?
C4 C5 1.377(8) . ?
C5 C6 1.393(8) . ?
C5 H5 0.9300 . ?
C6 C7 1.396(8) . ?
C6 H6 0.9300 . ?
C7 C8 1.339(8) . ?
C8 C9 1.362(8) . ?
C8 H8 0.9300 . ?
C9 H9 0.9300 . ?
N2 C1B 1.495(7) . ?
N2 C1A 1.499(6) . ?
N2 H1N2 1.05(7) . ?
N2 H2N2 1.13(6) . ?
C1A C6A 1.498(7) . ?
C1A C2A 1.499(7) . ?
C1A H1A 0.9800 . ?
C2A C3A 1.525(7) . ?
C2A H2A1 0.9700 . ?
C2A H2A2 0.9700 . ?
C3A C4A 1.499(8) . ?
C3A H3A1 0.9700 . ?
C3A H3A2 0.9700 . ?
C4A C5A 1.487(8) . ?
C4A H4A1 0.9700 . ?
C4A H4A2 0.9700 . ?
C5A C6A 1.527(7) . ?
C5A H5A1 0.9700 . ?
C5A H5A2 0.9700 . ?
C6A H6A1 0.9700 . ?
C6A H6A2 0.9700 . ?
C1B C6B 1.494(7) . ?
C1B C2B 1.501(7) . ?
C1B H1B 0.9800 . ?
C2B C3B 1.532(8) . ?
C2B H2B1 0.9700 . ?
C2B H2B2 0.9700 . ?
C3B C4B 1.501(9) . ?
C3B H3B1 0.9700 . ?
C3B H3B2 0.9700 . ?
C4B C5B 1.495(8) . ?
C4B H4B1 0.9700 . ?
C4B H4B2 0.9700 . ?
C5B C6B 1.537(8) . ?
C5B H5B1 0.9700 . ?
C5B H5B2 0.9700 . ?
C6B H6B1 0.9700 . ?
C6B H6B2 0.9700 . ?

loop_
_geom_hbond_atom_site_label_D
_geom_hbond_atom_site_label_H
_geom_hbond_atom_site_label_A
_geom_hbond_distance_DH
_geom_hbond_distance_HA
_geom_hbond_distance_DA
_geom_hbond_angle_DHA
_geom_hbond_site_symmetry_A
N2 H1N2 O2 1.05(7) 1.70(7) 2.720(6) 163(5) 1_655
N2 H2N2 O1 1.13(6) 1.65(6) 2.755(6) 166(4) 1
